data_7150576
loop_
_publ_author_name
'Klein, Johannes E. M. N.'
'M\"uller-Bunz, Helge'
'Evans, Paul'

_publ_section_title
;
 Studies concerning the electrophilic amino-alkene cyclisation for the
 synthesis of bicyclic amines
;
_journal_issue 5
_journal_name_full 'Organic &amp; Biomolecular Chemistry'
_journal_page_first 986
_journal_page_last 995
_journal_paper_doi 10.1039/b819610a
_journal_volume 7
_journal_year 2009
_chemical_formula_moiety 'C15 H21 N Br, Cl'
_chemical_formula_sum 'C15 H21 Br Cl N'
_chemical_formula_weight 330.69
_chemical_name_systematic
;
?
;
_space_group_IT_number 15
_symmetry_cell_setting monoclinic
_symmetry_space_group_name_Hall '-C 2yc'
_symmetry_space_group_name_H-M 'C 1 2/c 1'
_atom_sites_solution_hydrogens geom
_atom_sites_solution_primary direct
_atom_sites_solution_secondary difmap
_audit_creation_method SHELXL-97
_cell_angle_alpha 90.00
_cell_angle_beta 122.455(3)
_cell_angle_gamma 90.00
_cell_formula_units_Z 8
_cell_length_a 26.387(5)
_cell_length_b 6.8937(12)
_cell_length_c 19.161(3)
_cell_measurement_reflns_used 5712
_cell_measurement_temperature 100(2)
_cell_measurement_theta_max 28.18
_cell_measurement_theta_min 2.52
_cell_volume 2941.1(9)
_computing_cell_refinement 'Bruker SAINT'
_computing_data_collection 'Bruker SMART'
_computing_data_reduction 'Bruker SAINT'
_computing_molecular_graphics 'Bruker SHELXTL'
_computing_publication_material 'Bruker SHELXTL'
_computing_structure_refinement 'SHELXL-97 (Sheldrick, 1997)'
_computing_structure_solution 'SHELXS-97 (Sheldrick, 1990)'
_diffrn_ambient_temperature 100(2)
_diffrn_detector_area_resol_mean 8.366
_diffrn_measured_fraction_theta_full 0.996
_diffrn_measured_fraction_theta_max 0.996
_diffrn_measurement_device_type 'CCD area detector'
_diffrn_measurement_method '\f and \w scans'
_diffrn_radiation_monochromator graphite
_diffrn_radiation_source 'fine-focus sealed tube'
_diffrn_radiation_type MoK\a
_diffrn_radiation_wavelength 0.71073
_diffrn_reflns_av_R_equivalents 0.0271
_diffrn_reflns_av_sigmaI/netI 0.0157
_diffrn_reflns_limit_h_max 34
_diffrn_reflns_limit_h_min -34
_diffrn_reflns_limit_k_max 9
_diffrn_reflns_limit_k_min -9
_diffrn_reflns_limit_l_max 25
_diffrn_reflns_limit_l_min -25
_diffrn_reflns_number 28702
_diffrn_reflns_theta_full 28.25
_diffrn_reflns_theta_max 28.25
_diffrn_reflns_theta_min 1.83
_exptl_absorpt_coefficient_mu 2.960
_exptl_absorpt_correction_T_max 0.5890
_exptl_absorpt_correction_T_min 0.4412
_exptl_absorpt_correction_type multi-scan
_exptl_absorpt_process_details
;
SADABS v.2.10 (Bruker,2003) was used for absorption correction.
R(int) for selected reflections was 0.057 before and 0.024 after
correction. The Ratio of minimum to maximum transmission is 0.749134.
The \l/2 correction factor is 0.0015
;
_exptl_crystal_colour colourless
_exptl_crystal_density_diffrn 1.494
_exptl_crystal_density_method 'not measured'
_exptl_crystal_description block
_exptl_crystal_F_000 1360
_exptl_crystal_size_max 0.40
_exptl_crystal_size_mid 0.30
_exptl_crystal_size_min 0.20
_refine_diff_density_max 1.272
_refine_diff_density_min -0.228
_refine_diff_density_rms 0.083
_refine_ls_extinction_method none
_refine_ls_goodness_of_fit_ref 1.072
_refine_ls_hydrogen_treatment mixed
_refine_ls_matrix_type full
_refine_ls_number_parameters 167
_refine_ls_number_reflns 3626
_refine_ls_number_restraints 0
_refine_ls_restrained_S_all 1.072
_refine_ls_R_factor_all 0.0297
_refine_ls_R_factor_gt 0.0267
_refine_ls_shift/su_max 0.001
_refine_ls_shift/su_mean 0.000
_refine_ls_structure_factor_coef Fsqd
_refine_ls_weighting_details 'calc w=1/[\s^2^(Fo^2^)+(0.0434P)^2^+2.3498P] where P=(Fo^2^+2Fc^2^)/3'
_refine_ls_weighting_scheme calc
_refine_ls_wR_factor_gt 0.0686
_refine_ls_wR_factor_ref 0.0700
_reflns_number_gt 3328
_reflns_number_total 3626
_reflns_threshold_expression I>2\s(I)
_cod_data_source_file b819610a.txt
_cod_data_source_block eva32
_cod_original_cell_volume 2941.0(9)
_cod_original_sg_symbol_H-M 'C 2/c'
_cod_original_formula_sum 'C15 H21 N Cl Br'
_cod_database_code 7150576

loop_
_symmetry_equiv_pos_as_xyz
'x, y, z'
'-x, y, -z+1/2'
'x+1/2, y+1/2, z'
'-x+1/2, y+1/2, -z+1/2'
'-x, -y, -z'
'x, -y, z-1/2'
'-x+1/2, -y+1/2, -z'
'x+1/2, -y+1/2, z-1/2'

loop_
_atom_site_label
_atom_site_type_symbol
_atom_site_fract_x
_atom_site_fract_y
_atom_site_fract_z
_atom_site_U_iso_or_equiv
_atom_site_adp_type
_atom_site_occupancy
_atom_site_symmetry_multiplicity
_atom_site_calc_flag
_atom_site_refinement_flags
_atom_site_disorder_assembly
_atom_site_disorder_group
C1 C 0.14225(6) 1.0005(2) 0.56082(9) 0.0138(3) Uani 1 1 d . . .
H1 H 0.1433 1.1441 0.5690 0.017 Uiso 1 1 calc R . .
C2 C 0.11094(7) 0.9077(2) 0.60005(10) 0.0169(3) Uani 1 1 d . . .
H2A H 0.0750 0.9855 0.5852 0.020 Uiso 1 1 calc R . .
H2B H 0.1384 0.9124 0.6609 0.020 Uiso 1 1 calc R . .
C3 C 0.09167(7) 0.6971(2) 0.57392(10) 0.0189(3) Uani 1 1 d . . .
H3A H 0.1277 0.6132 0.5985 0.023 Uiso 1 1 calc R . .
H3B H 0.0666 0.6533 0.5951 0.023 Uiso 1 1 calc R . .
C4 C 0.05611(8) 0.6770(2) 0.47994(11) 0.0211(3) Uani 1 1 d . . .
H4A H 0.0453 0.5392 0.4646 0.025 Uiso 1 1 calc R . .
H4B H 0.0185 0.7527 0.4556 0.025 Uiso 1 1 calc R . .
C5 C 0.09290(7) 0.7495(2) 0.44520(9) 0.0193(3) Uani 1 1 d . . .
H5A H 0.0686 0.7371 0.3842 0.023 Uiso 1 1 calc R . .
H5B H 0.1289 0.6664 0.4664 0.023 Uiso 1 1 calc R . .
C6 C 0.11287(7) 0.9602(2) 0.46800(9) 0.0167(3) Uani 1 1 d . . .
Br Br 0.041304(7) 1.12807(2) 0.406496(10) 0.02282(7) Uani 1 1 d . . .
C7 C 0.16091(7) 1.0221(3) 0.45052(10) 0.0234(3) Uani 1 1 d . . .
H7A H 0.1554 1.1595 0.4328 0.028 Uiso 1 1 calc R . .
H7B H 0.1589 0.9404 0.4066 0.028 Uiso 1 1 calc R . .
C8 C 0.22117(7) 0.9940(2) 0.53271(9) 0.0148(3) Uani 1 1 d . . .
H8A H 0.2455 0.8939 0.5269 0.018 Uiso 1 1 calc R . .
H8B H 0.2441 1.1170 0.5504 0.018 Uiso 1 1 calc R . .
N N 0.20613(6) 0.93041(19) 0.59534(8) 0.0124(2) Uani 1 1 d . . .
H1N H 0.2078(9) 0.801(3) 0.5967(12) 0.020(5) Uiso 1 1 d . . .
C9 C 0.24942(7) 1.0053(2) 0.68178(9) 0.0148(3) Uani 1 1 d . . .
H9A H 0.2416 1.1450 0.6837 0.018 Uiso 1 1 calc R . .
H9B H 0.2418 0.9369 0.7207 0.018 Uiso 1 1 calc R . .
C10 C 0.31464(7) 0.9791(2) 0.71035(9) 0.0154(3) Uani 1 1 d . . .
C11 C 0.34685(8) 1.1365(2) 0.70750(10) 0.0197(3) Uani 1 1 d . . .
H11 H 0.3272 1.2573 0.6859 0.024 Uiso 1 1 calc R . .
C12 C 0.40763(8) 1.1172(3) 0.73628(11) 0.0252(4) Uani 1 1 d . . .
H12 H 0.4292 1.2242 0.7337 0.030 Uiso 1 1 calc R . .
C13 C 0.43649(8) 0.9418(3) 0.76865(10) 0.0266(4) Uani 1 1 d . . .
H13 H 0.4781 0.9295 0.7892 0.032 Uiso 1 1 calc R . .
C14 C 0.40475(8) 0.7838(3) 0.77111(10) 0.0250(4) Uani 1 1 d . . .
H14 H 0.4246 0.6633 0.7927 0.030 Uiso 1 1 calc R . .
C15 C 0.34392(7) 0.8020(3) 0.74197(10) 0.0205(3) Uani 1 1 d . . .
H15 H 0.3223 0.6937 0.7436 0.025 Uiso 1 1 calc R . .
Cl Cl 0.227474(17) 0.48976(5) 0.60302(2) 0.01928(9) Uani 1 1 d . . .

loop_
_atom_site_aniso_label
_atom_site_aniso_U_11
_atom_site_aniso_U_22
_atom_site_aniso_U_33
_atom_site_aniso_U_23
_atom_site_aniso_U_13
_atom_site_aniso_U_12
C1 0.0112(6) 0.0134(6) 0.0152(6) -0.0005(5) 0.0059(5) 0.0008(5)
C2 0.0150(7) 0.0192(7) 0.0185(7) -0.0026(6) 0.0104(6) -0.0017(6)
C3 0.0182(7) 0.0171(7) 0.0228(8) 0.0012(6) 0.0118(6) -0.0015(6)
C4 0.0196(8) 0.0157(7) 0.0237(8) -0.0035(6) 0.0088(7) -0.0044(6)
C5 0.0181(7) 0.0199(7) 0.0153(7) -0.0040(6) 0.0059(6) 0.0001(6)
C6 0.0128(7) 0.0189(7) 0.0150(7) 0.0018(6) 0.0053(6) 0.0017(6)
Br 0.01452(9) 0.02109(10) 0.02428(10) 0.00585(6) 0.00473(7) 0.00332(6)
C7 0.0167(7) 0.0357(10) 0.0155(7) 0.0062(7) 0.0072(6) -0.0011(7)
C8 0.0152(7) 0.0182(7) 0.0132(6) 0.0006(5) 0.0090(6) 0.0002(5)
N 0.0116(6) 0.0114(6) 0.0132(6) 0.0011(4) 0.0061(5) 0.0011(4)
C9 0.0134(7) 0.0169(7) 0.0126(6) -0.0002(5) 0.0060(6) 0.0005(5)
C10 0.0138(7) 0.0195(7) 0.0119(6) 0.0005(5) 0.0061(6) 0.0008(6)
C11 0.0170(8) 0.0226(8) 0.0165(7) 0.0027(6) 0.0071(6) -0.0009(6)
C12 0.0166(8) 0.0387(10) 0.0178(8) 0.0037(7) 0.0075(7) -0.0042(7)
C13 0.0143(7) 0.0482(11) 0.0162(7) 0.0041(7) 0.0075(6) 0.0051(7)
C14 0.0210(8) 0.0316(9) 0.0191(8) 0.0053(7) 0.0086(7) 0.0102(7)
C15 0.0196(8) 0.0211(8) 0.0188(7) 0.0035(6) 0.0090(6) 0.0028(6)
Cl 0.02086(18) 0.01202(17) 0.02616(19) 0.00198(13) 0.01340(16) 0.00335(13)

loop_
_atom_type_symbol
_atom_type_description
_atom_type_scat_dispersion_real
_atom_type_scat_dispersion_imag
_atom_type_scat_source
C C 0.0033 0.0016 'International Tables Vol C Tables 4.2.6.8 and 6.1.1.4'
H H 0.0000 0.0000 'International Tables Vol C Tables 4.2.6.8 and 6.1.1.4'
N N 0.0061 0.0033 'International Tables Vol C Tables 4.2.6.8 and 6.1.1.4'
Cl Cl 0.1484 0.1585 'International Tables Vol C Tables 4.2.6.8 and 6.1.1.4'
Br Br -0.2901 2.4595 'International Tables Vol C Tables 4.2.6.8 and 6.1.1.4'

loop_
_geom_angle_atom_site_label_1
_geom_angle_atom_site_label_2
_geom_angle_atom_site_label_3
_geom_angle
_geom_angle_site_symmetry_1
_geom_angle_site_symmetry_3
_geom_angle_publ_flag
N C1 C2 114.80(12) . . ?
N C1 C6 101.47(11) . . ?
C2 C1 C6 115.11(12) . . ?
N C1 H1 108.4 . . ?
C2 C1 H1 108.4 . . ?
C6 C1 H1 108.4 . . ?
C1 C2 C3 114.17(13) . . ?
C1 C2 H2A 108.7 . . ?
C3 C2 H2A 108.7 . . ?
C1 C2 H2B 108.7 . . ?
C3 C2 H2B 108.7 . . ?
H2A C2 H2B 107.6 . . ?
C4 C3 C2 110.98(13) . . ?
C4 C3 H3A 109.4 . . ?
C2 C3 H3A 109.4 . . ?
C4 C3 H3B 109.4 . . ?
C2 C3 H3B 109.4 . . ?
H3A C3 H3B 108.0 . . ?
C5 C4 C3 110.65(13) . . ?
C5 C4 H4A 109.5 . . ?
C3 C4 H4A 109.5 . . ?
C5 C4 H4B 109.5 . . ?
C3 C4 H4B 109.5 . . ?
H4A C4 H4B 108.1 . . ?
C4 C5 C6 112.94(13) . . ?
C4 C5 H5A 109.0 . . ?
C6 C5 H5A 109.0 . . ?
C4 C5 H5B 109.0 . . ?
C6 C5 H5B 109.0 . . ?
H5A C5 H5B 107.8 . . ?
C5 C6 C7 113.64(14) . . ?
C5 C6 C1 112.68(13) . . ?
C7 C6 C1 103.84(12) . . ?
C5 C6 Br 108.29(10) . . ?
C7 C6 Br 110.10(11) . . ?
C1 C6 Br 108.14(10) . . ?
C6 C7 C8 105.24(13) . . ?
C6 C7 H7A 110.7 . . ?
C8 C7 H7A 110.7 . . ?
C6 C7 H7B 110.7 . . ?
C8 C7 H7B 110.7 . . ?
H7A C7 H7B 108.8 . . ?
N C8 C7 106.34(12) . . ?
N C8 H8A 110.5 . . ?
C7 C8 H8A 110.5 . . ?
N C8 H8B 110.5 . . ?
C7 C8 H8B 110.5 . . ?
H8A C8 H8B 108.7 . . ?
C9 N C8 113.79(12) . . ?
C9 N C1 112.18(11) . . ?
C8 N C1 105.26(11) . . ?
C9 N H1N 108.2(13) . . ?
C8 N H1N 106.4(13) . . ?
C1 N H1N 110.8(14) . . ?
C10 C9 N 113.60(12) . . ?
C10 C9 H9A 108.8 . . ?
N C9 H9A 108.8 . . ?
C10 C9 H9B 108.8 . . ?
N C9 H9B 108.8 . . ?
H9A C9 H9B 107.7 . . ?
C11 C10 C15 119.29(15) . . ?
C11 C10 C9 119.44(14) . . ?
C15 C10 C9 121.24(14) . . ?
C12 C11 C10 120.34(15) . . ?
C12 C11 H11 119.8 . . ?
C10 C11 H11 119.8 . . ?
C13 C12 C11 119.97(16) . . ?
C13 C12 H12 120.0 . . ?
C11 C12 H12 120.0 . . ?
C12 C13 C14 120.16(16) . . ?
C12 C13 H13 119.9 . . ?
C14 C13 H13 119.9 . . ?
C13 C14 C15 120.10(17) . . ?
C13 C14 H14 119.9 . . ?
C15 C14 H14 119.9 . . ?
C14 C15 C10 120.13(16) . . ?
C14 C15 H15 119.9 . . ?
C10 C15 H15 119.9 . . ?

loop_
_geom_bond_atom_site_label_1
_geom_bond_atom_site_label_2
_geom_bond_distance
_geom_bond_site_symmetry_2
_geom_bond_publ_flag
C1 N 1.5216(18) . ?
C1 C2 1.524(2) . ?
C1 C6 1.537(2) . ?
C1 H1 1.0000 . ?
C2 C3 1.531(2) . ?
C2 H2A 0.9900 . ?
C2 H2B 0.9900 . ?
C3 C4 1.526(2) . ?
C3 H3A 0.9900 . ?
C3 H3B 0.9900 . ?
C4 C5 1.526(2) . ?
C4 H4A 0.9900 . ?
C4 H4B 0.9900 . ?
C5 C6 1.526(2) . ?
C5 H5A 0.9900 . ?
C5 H5B 0.9900 . ?
C6 C7 1.535(2) . ?
C6 Br 1.9764(16) . ?
C7 C8 1.536(2) . ?
C7 H7A 0.9900 . ?
C7 H7B 0.9900 . ?
C8 N 1.5169(18) . ?
C8 H8A 0.9900 . ?
C8 H8B 0.9900 . ?
N C9 1.5112(19) . ?
N H1N 0.89(2) . ?
C9 C10 1.511(2) . ?
C9 H9A 0.9900 . ?
C9 H9B 0.9900 . ?
C10 C11 1.397(2) . ?
C10 C15 1.398(2) . ?
C11 C12 1.395(2) . ?
C11 H11 0.9500 . ?
C12 C13 1.385(3) . ?
C12 H12 0.9500 . ?
C13 C14 1.390(3) . ?
C13 H13 0.9500 . ?
C14 C15 1.394(2) . ?
C14 H14 0.9500 . ?
C15 H15 0.9500 . ?

loop_
_geom_hbond_atom_site_label_D
_geom_hbond_atom_site_label_H
_geom_hbond_atom_site_label_A
_geom_hbond_distance_DH
_geom_hbond_distance_HA
_geom_hbond_distance_DA
_geom_hbond_angle_DHA
_geom_hbond_site_symmetry_A
N H1N Cl 0.89(2) 2.20(2) 3.0785(14) 169.9(19) .

loop_
_geom_torsion_atom_site_label_1
_geom_torsion_atom_site_label_2
_geom_torsion_atom_site_label_3
_geom_torsion_atom_site_label_4
_geom_torsion
_geom_torsion_site_symmetry_1
_geom_torsion_site_symmetry_2
_geom_torsion_site_symmetry_3
_geom_torsion_site_symmetry_4
_geom_torsion_publ_flag
N C1 C2 C3 -73.53(17) . . . . ?
C6 C1 C2 C3 43.77(18) . . . . ?
C1 C2 C3 C4 -50.87(18) . . . . ?
C2 C3 C4 C5 57.32(18) . . . . ?
C3 C4 C5 C6 -57.68(18) . . . . ?
C4 C5 C6 C7 167.28(13) . . . . ?
C4 C5 C6 C1 49.51(18) . . . . ?
C4 C5 C6 Br -70.06(15) . . . . ?
N C1 C6 C5 82.21(14) . . . . ?
C2 C1 C6 C5 -42.39(18) . . . . ?
N C1 C6 C7 -41.19(15) . . . . ?
C2 C1 C6 C7 -165.80(13) . . . . ?
N C1 C6 Br -158.14(9) . . . . ?
C2 C1 C6 Br 77.26(14) . . . . ?
C5 C6 C7 C8 -94.97(16) . . . . ?
C1 C6 C7 C8 27.81(17) . . . . ?
Br C6 C7 C8 143.37(11) . . . . ?
C6 C7 C8 N -3.53(17) . . . . ?
C7 C8 N C9 -145.66(13) . . . . ?
C7 C8 N C1 -22.44(16) . . . . ?
C2 C1 N C9 -71.66(16) . . . . ?
C6 C1 N C9 163.53(12) . . . . ?
C2 C1 N C8 164.09(12) . . . . ?
C6 C1 N C8 39.27(14) . . . . ?
C8 N C9 C10 -47.07(17) . . . . ?
C1 N C9 C10 -166.44(12) . . . . ?
N C9 C10 C11 100.36(16) . . . . ?
N C9 C10 C15 -81.62(17) . . . . ?
C15 C10 C11 C12 -0.3(2) . . . . ?
C9 C10 C11 C12 177.76(15) . . . . ?
C10 C11 C12 C13 -0.7(3) . . . . ?
C11 C12 C13 C14 1.2(3) . . . . ?
C12 C13 C14 C15 -0.8(3) . . . . ?
C13 C14 C15 C10 -0.1(3) . . . . ?
C11 C10 C15 C14 0.7(2) . . . . ?
C9 C10 C15 C14 -177.33(14) . . . . ?
